data_4069818
loop_
_publ_author_name
'Nagai, Yusuke'
'Kochi, Takuya'
'Nozaki, Kyoko'

_publ_section_title
;
 Synthesis of N-Heterocyclic Carbene-Sulfonate Palladium Complexes
;
_journal_issue 20
_journal_name_full Organometallics
_journal_page_first 6131
_journal_paper_doi 10.1021/om9004252
_journal_volume 28
_journal_year 2009
_chemical_formula_sum 'C35 H39 N2 O3 P Pd S'
_chemical_formula_weight 705.11
_chemical_name_systematic
; 
 ? 
;
_space_group_IT_number 14
_symmetry_cell_setting monoclinic
_symmetry_space_group_name_Hall '-P 2yn'
_symmetry_space_group_name_H-M 'P 1 21/n 1'
_atom_sites_solution_hydrogens geom
_atom_sites_solution_primary direct
_atom_sites_solution_secondary difmap
_audit_creation_method SHELXL-97
_cell_angle_alpha 90.000(3)
_cell_angle_beta 110.706(4)
_cell_angle_gamma 90.000(3)
_cell_formula_units_Z 4
_cell_length_a 13.572(4)
_cell_length_b 17.701(4)
_cell_length_c 14.870(5)
_cell_measurement_reflns_used 8464
_cell_measurement_temperature 103(2)
_cell_measurement_theta_max 27.4835
_cell_measurement_theta_min 3.0267
_cell_volume 3341.6(17)
_computing_cell_refinement 'RIGAKU CrystalClear'
_computing_data_collection 'RIGAKU CrystalClear'
_computing_data_reduction 'RIGAKU CrystalClear'
_computing_molecular_graphics ORTEP-III
_computing_structure_refinement 'SHELXL-97 (Sheldrick, 1997)'
_computing_structure_solution SIR-97
_diffrn_ambient_temperature 103(2)
_diffrn_measured_fraction_theta_full 0.975
_diffrn_measured_fraction_theta_max 0.975
_diffrn_measurement_device_type 'RIGAKU/MSC Meacury CCD'
_diffrn_radiation_monochromator graphite
_diffrn_radiation_source 'fine-focus sealed tube'
_diffrn_radiation_type MoK\a
_diffrn_radiation_wavelength 0.71070
_diffrn_reflns_av_R_equivalents 0.0391
_diffrn_reflns_av_sigmaI/netI 0.0364
_diffrn_reflns_limit_h_max 16
_diffrn_reflns_limit_h_min -16
_diffrn_reflns_limit_k_max 20
_diffrn_reflns_limit_k_min -21
_diffrn_reflns_limit_l_max 17
_diffrn_reflns_limit_l_min -17
_diffrn_reflns_number 20749
_diffrn_reflns_theta_full 25.00
_diffrn_reflns_theta_max 25.00
_diffrn_reflns_theta_min 3.03
_exptl_absorpt_coefficient_mu 0.702
_exptl_absorpt_correction_T_max 0.9331
_exptl_absorpt_correction_T_min 0.8170
_exptl_absorpt_correction_type multi-scan
_exptl_absorpt_process_details 'Jacobson, R. (1998). Private communication to the Rigaku Corporation'
_exptl_crystal_colour Colorless
_exptl_crystal_density_diffrn 1.402
_exptl_crystal_density_method 'not measured'
_exptl_crystal_description Block
_exptl_crystal_F_000 1456
_exptl_crystal_size_max 0.30
_exptl_crystal_size_mid 0.20
_exptl_crystal_size_min 0.10
_refine_diff_density_max 1.261
_refine_diff_density_min -0.606
_refine_diff_density_rms 0.088
_refine_ls_extinction_method none
_refine_ls_goodness_of_fit_ref 1.173
_refine_ls_hydrogen_treatment constr
_refine_ls_matrix_type full
_refine_ls_number_parameters 393
_refine_ls_number_reflns 5743
_refine_ls_number_restraints 0
_refine_ls_restrained_S_all 1.173
_refine_ls_R_factor_all 0.0554
_refine_ls_R_factor_gt 0.0476
_refine_ls_shift/su_max 0.001
_refine_ls_shift/su_mean 0.000
_refine_ls_structure_factor_coef Fsqd
_refine_ls_weighting_details 'calc w=1/[\s^2^(Fo^2^)+(0.0319P)^2^+6.4338P] where P=(Fo^2^+2Fc^2^)/3'
_refine_ls_weighting_scheme calc
_refine_ls_wR_factor_gt 0.0954
_refine_ls_wR_factor_ref 0.1005
_reflns_number_gt 5108
_reflns_number_total 5743
_reflns_threshold_expression >2sigma(I)
_cod_data_source_file om9004252_si_002.cif
_cod_data_source_block 7b
_cod_depositor_comments
;
The following automatic conversions were performed:
'_atom_site_symetry_multiplicity' tag replaced with
'_atom_site_symmetry_multiplicity'.

Automatic conversion script
Id: cif_correct_tags 1440 2010-10-19 06:21:57Z saulius 

The following automatic conversions were performed:

'_symmetry_cell_setting' value 'Monoclinic' changed to 'monoclinic'
according to /home/saulius/struct/CIF-dictionaries/cif_core.dic
dictionary named 'cif_core.dic' version 2.4.2 from
2011-04-26.

'_exptl_absorpt_correction_type' value 'Multi-scan'
changed to 'multi-scan' according to
/home/saulius/struct/CIF-dictionaries/cif_core.dic dictionary named
'cif_core.dic' version 2.4.2 from 2011-04-26.

Automatic conversion script
Id: cif_fix_values 1715 2011-07-08 13:25:40Z adriana 
;
_cod_original_cell_volume 3341.6(16)
_cod_original_sg_symbol_H-M P21/n
_cod_database_code 4069818

loop_
_symmetry_equiv_pos_as_xyz
'x, y, z'
'-x+1/2, y+1/2, -z+1/2'
'-x, -y, -z'
'x-1/2, -y-1/2, z-1/2'

loop_
_atom_site_label
_atom_site_type_symbol
_atom_site_fract_x
_atom_site_fract_y
_atom_site_fract_z
_atom_site_U_iso_or_equiv
_atom_site_adp_type
_atom_site_occupancy
_atom_site_symmetry_multiplicity
_atom_site_calc_flag
_atom_site_refinement_flags
Pd1 Pd 0.49512(2) 0.748744(15) 0.835877(19) 0.01462(10) Uani 1 1 d .
C1 C 0.5574(3) 0.6480(2) 0.8951(3) 0.0229(9) Uani 1 1 d .
H1 H 0.5055 0.6204 0.9145 0.034 Uiso 1 1 calc R
H2 H 0.6208 0.6570 0.9516 0.034 Uiso 1 1 calc R
H3 H 0.5758 0.6182 0.8478 0.034 Uiso 1 1 calc R
C2 C 0.4595(3) 0.77514(19) 0.9550(3) 0.0141(7) Uani 1 1 d .
N1 N 0.4850(2) 0.84294(16) 0.9989(2) 0.0152(6) Uani 1 1 d .
C3 C 0.4307(3) 0.8568(2) 1.0600(3) 0.0179(8) Uani 1 1 d .
H4 H 0.4351 0.9009 1.0977 0.021 Uiso 1 1 calc R
C4 C 0.3702(3) 0.7957(2) 1.0558(3) 0.0185(8) Uani 1 1 d .
H5 H 0.3239 0.7881 1.0902 0.022 Uiso 1 1 calc R
N2 N 0.3888(2) 0.74557(16) 0.9911(2) 0.0136(6) Uani 1 1 d .
C5 C 0.5510(3) 0.8957(2) 0.9708(3) 0.0183(8) Uani 1 1 d .
H6 H 0.6161 0.8698 0.9718 0.022 Uiso 1 1 calc R
H7 H 0.5715 0.9381 1.0172 0.022 Uiso 1 1 calc R
S1 S 0.48127(8) 0.93183(5) 0.85200(7) 0.0193(2) Uani 1 1 d .
O1 O 0.4436(2) 0.86539(14) 0.79007(18) 0.0209(6) Uani 1 1 d .
O2 O 0.3950(2) 0.97587(15) 0.8600(2) 0.0296(7) Uani 1 1 d .
O3 O 0.5591(2) 0.97538(16) 0.8286(2) 0.0350(7) Uani 1 1 d .
C6 C 0.3318(3) 0.6761(2) 0.9561(3) 0.0153(7) Uani 1 1 d .
C7 C 0.2557(3) 0.6766(2) 0.8628(3) 0.0189(8) Uani 1 1 d .
C8 C 0.2085(3) 0.6079(2) 0.8263(3) 0.0218(8) Uani 1 1 d .
H8 H 0.1576 0.6061 0.7631 0.026 Uiso 1 1 calc R
C9 C 0.2342(3) 0.5418(2) 0.8804(3) 0.0231(9) Uani 1 1 d .
H9 H 0.2024 0.4952 0.8536 0.028 Uiso 1 1 calc R
C10 C 0.3064(3) 0.5442(2) 0.9735(3) 0.0212(8) Uani 1 1 d .
H10 H 0.3219 0.4992 1.0107 0.025 Uiso 1 1 calc R
C11 C 0.3569(3) 0.6116(2) 1.0141(3) 0.0174(8) Uani 1 1 d .
C12 C 0.2202(3) 0.7502(2) 0.8079(3) 0.0203(8) Uani 1 1 d .
H11 H 0.2811 0.7859 0.8295 0.024 Uiso 1 1 calc R
C13 C 0.1311(4) 0.7850(3) 0.8352(3) 0.0365(11) Uani 1 1 d .
H12 H 0.0700 0.7511 0.8149 0.055 Uiso 1 1 calc R
H13 H 0.1112 0.8339 0.8030 0.055 Uiso 1 1 calc R
H14 H 0.1551 0.7921 0.9050 0.055 Uiso 1 1 calc R
C14 C 0.1866(4) 0.7424(2) 0.6991(3) 0.0323(10) Uani 1 1 d .
H15 H 0.1220 0.7122 0.6748 0.048 Uiso 1 1 calc R
H16 H 0.2427 0.7173 0.6831 0.048 Uiso 1 1 calc R
H17 H 0.1736 0.7926 0.6695 0.048 Uiso 1 1 calc R
C15 C 0.4363(3) 0.6115(2) 1.1168(3) 0.0201(8) Uani 1 1 d .
H18 H 0.4609 0.6647 1.1337 0.024 Uiso 1 1 calc R
C16 C 0.5325(3) 0.5634(2) 1.1251(3) 0.0273(9) Uani 1 1 d .
H19 H 0.5683 0.5846 1.0840 0.041 Uiso 1 1 calc R
H20 H 0.5100 0.5116 1.1045 0.041 Uiso 1 1 calc R
H21 H 0.5810 0.5630 1.1920 0.041 Uiso 1 1 calc R
C17 C 0.3849(4) 0.5851(2) 1.1886(3) 0.0320(10) Uani 1 1 d .
H22 H 0.3607 0.5328 1.1741 0.048 Uiso 1 1 calc R
H23 H 0.3248 0.6177 1.1833 0.048 Uiso 1 1 calc R
H24 H 0.4366 0.5879 1.2541 0.048 Uiso 1 1 calc R
P1 P 0.52498(8) 0.71593(5) 0.69864(7) 0.0182(2) Uani 1 1 d .
C18 C 0.5039(3) 0.7918(2) 0.6120(3) 0.0209(8) Uani 1 1 d .
C19 C 0.4066(3) 0.8273(2) 0.5799(3) 0.0303(10) Uani 1 1 d .
H25 H 0.3535 0.8109 0.6033 0.036 Uiso 1 1 calc R
C20 C 0.3856(4) 0.8856(3) 0.5151(3) 0.0401(12) Uani 1 1 d .
H26 H 0.3180 0.9088 0.4933 0.048 Uiso 1 1 calc R
C21 C 0.4624(4) 0.9107(2) 0.4815(3) 0.0411(13) Uani 1 1 d .
H27 H 0.4480 0.9517 0.4375 0.049 Uiso 1 1 calc R
C22 C 0.5599(4) 0.8765(3) 0.5116(3) 0.0419(12) Uani 1 1 d .
H28 H 0.6128 0.8940 0.4885 0.050 Uiso 1 1 calc R
C23 C 0.5807(4) 0.8163(3) 0.5758(3) 0.0327(10) Uani 1 1 d .
H29 H 0.6472 0.7918 0.5952 0.039 Uiso 1 1 calc R
C24 C 0.6599(3) 0.6851(2) 0.7230(3) 0.0221(8) Uani 1 1 d .
C25 C 0.7406(3) 0.7335(2) 0.7770(3) 0.0282(9) Uani 1 1 d .
H30 H 0.7240 0.7806 0.7987 0.034 Uiso 1 1 calc R
C26 C 0.8452(3) 0.7123(3) 0.7991(3) 0.0342(10) Uani 1 1 d .
H31 H 0.9002 0.7453 0.8353 0.041 Uiso 1 1 calc R
C27 C 0.8692(4) 0.6431(3) 0.7681(3) 0.0377(12) Uani 1 1 d .
H32 H 0.9408 0.6293 0.7823 0.045 Uiso 1 1 calc R
C28 C 0.7904(4) 0.5943(3) 0.7172(3) 0.0344(11) Uani 1 1 d .
H33 H 0.8075 0.5464 0.6980 0.041 Uiso 1 1 calc R
C29 C 0.6856(3) 0.6156(2) 0.6940(3) 0.0287(9) Uani 1 1 d .
H34 H 0.6311 0.5822 0.6580 0.034 Uiso 1 1 calc R
C30 C 0.4423(3) 0.6397(2) 0.6288(3) 0.0233(9) Uani 1 1 d .
C31 C 0.4328(4) 0.6266(2) 0.5330(3) 0.0343(11) Uani 1 1 d .
H35 H 0.4704 0.6577 0.5040 0.041 Uiso 1 1 calc R
C32 C 0.3699(4) 0.5694(3) 0.4804(3) 0.0422(12) Uani 1 1 d .
H36 H 0.3636 0.5617 0.4153 0.051 Uiso 1 1 calc R
C33 C 0.3158(4) 0.5229(3) 0.5216(3) 0.0373(11) Uani 1 1 d .
H37 H 0.2741 0.4826 0.4857 0.045 Uiso 1 1 calc R
C34 C 0.3229(3) 0.5356(2) 0.6163(3) 0.0301(10) Uani 1 1 d .
H38 H 0.2847 0.5046 0.6445 0.036 Uiso 1 1 calc R
C35 C 0.3858(3) 0.5936(2) 0.6692(3) 0.0250(9) Uani 1 1 d .
H39 H 0.3904 0.6020 0.7337 0.030 Uiso 1 1 calc R

loop_
_atom_site_aniso_label
_atom_site_aniso_U_11
_atom_site_aniso_U_22
_atom_site_aniso_U_33
_atom_site_aniso_U_23
_atom_site_aniso_U_13
_atom_site_aniso_U_12
Pd1 0.01636(16) 0.01211(15) 0.01756(17) -0.00131(11) 0.00869(12) -0.00021(11)
C1 0.029(2) 0.019(2) 0.024(2) 0.0043(16) 0.0135(18) 0.0071(17)
C2 0.0135(18) 0.0104(16) 0.0168(18) 0.0047(14) 0.0036(15) 0.0000(14)
N1 0.0147(15) 0.0139(15) 0.0159(16) -0.0010(12) 0.0041(13) -0.0018(12)
C3 0.0191(19) 0.0157(18) 0.022(2) -0.0041(15) 0.0107(16) 0.0021(15)
C4 0.021(2) 0.0176(19) 0.019(2) -0.0021(15) 0.0092(16) 0.0017(16)
N2 0.0146(15) 0.0132(15) 0.0129(15) -0.0016(12) 0.0048(13) -0.0015(12)
C5 0.021(2) 0.0142(18) 0.022(2) -0.0013(15) 0.0102(17) -0.0029(15)
S1 0.0255(5) 0.0127(4) 0.0205(5) -0.0005(4) 0.0093(4) -0.0021(4)
O1 0.0304(15) 0.0127(13) 0.0193(14) -0.0030(10) 0.0087(12) -0.0009(11)
O2 0.0364(17) 0.0237(15) 0.0256(15) -0.0021(12) 0.0072(13) 0.0143(13)
O3 0.0444(18) 0.0334(17) 0.0309(17) 0.0002(13) 0.0179(15) -0.0207(14)
C6 0.0141(18) 0.0146(18) 0.0195(19) -0.0040(15) 0.0087(15) -0.0007(14)
C7 0.0146(19) 0.023(2) 0.021(2) -0.0017(16) 0.0085(16) -0.0015(15)
C8 0.0175(19) 0.027(2) 0.022(2) -0.0045(17) 0.0076(17) -0.0054(16)
C9 0.026(2) 0.0187(19) 0.028(2) -0.0085(17) 0.0143(18) -0.0091(17)
C10 0.027(2) 0.0136(18) 0.027(2) -0.0020(15) 0.0143(18) -0.0024(16)
C11 0.0183(19) 0.0159(18) 0.020(2) -0.0016(15) 0.0096(16) -0.0008(15)
C12 0.0141(18) 0.024(2) 0.020(2) 0.0016(16) 0.0023(16) -0.0027(16)
C13 0.037(3) 0.042(3) 0.033(3) 0.009(2) 0.016(2) 0.019(2)
C14 0.037(3) 0.035(2) 0.024(2) 0.0021(18) 0.009(2) 0.006(2)
C15 0.025(2) 0.0159(18) 0.018(2) 0.0016(15) 0.0064(17) 0.0016(16)
C16 0.026(2) 0.029(2) 0.025(2) 0.0004(18) 0.0079(18) 0.0001(18)
C17 0.041(3) 0.034(2) 0.026(2) 0.0051(18) 0.017(2) 0.000(2)
P1 0.0212(5) 0.0158(5) 0.0211(5) -0.0022(4) 0.0120(4) 0.0005(4)
C18 0.026(2) 0.0180(19) 0.018(2) -0.0054(15) 0.0072(17) -0.0006(16)
C19 0.038(3) 0.034(2) 0.023(2) 0.0030(18) 0.016(2) 0.009(2)
C20 0.058(3) 0.032(3) 0.030(3) 0.001(2) 0.015(2) 0.017(2)
C21 0.070(4) 0.019(2) 0.022(2) 0.0016(18) 0.000(2) -0.003(2)
C22 0.048(3) 0.042(3) 0.035(3) 0.007(2) 0.013(2) -0.018(2)
C23 0.029(2) 0.035(2) 0.033(2) 0.004(2) 0.010(2) -0.002(2)
C24 0.025(2) 0.026(2) 0.021(2) 0.0014(16) 0.0147(17) 0.0014(17)
C25 0.025(2) 0.036(2) 0.026(2) -0.0025(18) 0.0120(19) 0.0007(18)
C26 0.023(2) 0.054(3) 0.027(2) 0.000(2) 0.0092(19) -0.003(2)
C27 0.028(2) 0.063(3) 0.028(2) 0.012(2) 0.017(2) 0.018(2)
C28 0.044(3) 0.034(2) 0.033(2) 0.007(2) 0.023(2) 0.017(2)
C29 0.032(2) 0.028(2) 0.030(2) 0.0027(18) 0.017(2) 0.0060(19)
C30 0.027(2) 0.0170(19) 0.029(2) -0.0028(17) 0.0138(18) 0.0039(17)
C31 0.049(3) 0.032(2) 0.028(2) -0.0060(19) 0.021(2) -0.008(2)
C32 0.058(3) 0.038(3) 0.029(3) -0.012(2) 0.015(2) -0.010(2)
C33 0.035(3) 0.030(2) 0.040(3) -0.013(2) 0.004(2) -0.007(2)
C34 0.023(2) 0.024(2) 0.040(3) 0.0012(19) 0.006(2) -0.0029(17)
C35 0.022(2) 0.026(2) 0.027(2) -0.0008(17) 0.0095(18) 0.0027(17)

loop_
_atom_type_symbol
_atom_type_description
_atom_type_scat_dispersion_real
_atom_type_scat_dispersion_imag
_atom_type_scat_source
C C 0.0033 0.0016 'International Tables Vol C Tables 4.2.6.8 and 6.1.1.4'
H H 0.0000 0.0000 'International Tables Vol C Tables 4.2.6.8 and 6.1.1.4'
N N 0.0061 0.0033 'International Tables Vol C Tables 4.2.6.8 and 6.1.1.4'
O O 0.0106 0.0060 'International Tables Vol C Tables 4.2.6.8 and 6.1.1.4'
P P 0.1023 0.0942 'International Tables Vol C Tables 4.2.6.8 and 6.1.1.4'
S S 0.1246 0.1234 'International Tables Vol C Tables 4.2.6.8 and 6.1.1.4'
Pd Pd -0.9988 1.0072 'International Tables Vol C Tables 4.2.6.8 and 6.1.1.4'

loop_
_geom_angle_atom_site_label_1
_geom_angle_atom_site_label_2
_geom_angle_atom_site_label_3
_geom_angle
C1 Pd1 C2 90.81(14)
C1 Pd1 O1 171.89(13)
C2 Pd1 O1 84.70(11)
C1 Pd1 P1 89.23(11)
C2 Pd1 P1 176.50(10)
O1 Pd1 P1 95.67(7)
Pd1 C1 H1 109.5
Pd1 C1 H2 109.5
H1 C1 H2 109.5
Pd1 C1 H3 109.5
H1 C1 H3 109.5
H2 C1 H3 109.5
N1 C2 N2 104.3(3)
N1 C2 Pd1 121.4(2)
N2 C2 Pd1 132.0(3)
C2 N1 C3 111.8(3)
C2 N1 C5 120.7(3)
C3 N1 C5 127.0(3)
C4 C3 N1 106.6(3)
C4 C3 H4 126.7
N1 C3 H4 126.7
C3 C4 N2 106.7(3)
C3 C4 H5 126.6
N2 C4 H5 126.6
C2 N2 C4 110.6(3)
C2 N2 C6 123.2(3)
C4 N2 C6 125.7(3)
N1 C5 S1 110.2(2)
N1 C5 H6 109.6
S1 C5 H6 109.6
N1 C5 H7 109.6
S1 C5 H7 109.6
H6 C5 H7 108.1
O2 S1 O3 114.43(19)
O2 S1 O1 111.73(17)
O3 S1 O1 113.45(17)
O2 S1 C5 105.74(17)
O3 S1 C5 104.48(18)
O1 S1 C5 106.05(16)
S1 O1 Pd1 123.54(15)
C11 C6 C7 123.2(3)
C11 C6 N2 119.3(3)
C7 C6 N2 117.5(3)
C8 C7 C6 117.1(3)
C8 C7 C12 121.6(3)
C6 C7 C12 121.2(3)
C7 C8 C9 121.5(4)
C7 C8 H8 119.3
C9 C8 H8 119.3
C10 C9 C8 119.7(3)
C10 C9 H9 120.1
C8 C9 H9 120.1
C9 C10 C11 121.5(4)
C9 C10 H10 119.3
C11 C10 H10 119.3
C6 C11 C10 117.0(3)
C6 C11 C15 123.3(3)
C10 C11 C15 119.7(3)
C7 C12 C14 114.3(3)
C7 C12 C13 109.4(3)
C14 C12 C13 110.5(3)
C7 C12 H11 107.5
C14 C12 H11 107.5
C13 C12 H11 107.5
C12 C13 H12 109.5
C12 C13 H13 109.5
H12 C13 H13 109.5
C12 C13 H14 109.5
H12 C13 H14 109.5
H13 C13 H14 109.5
C12 C14 H15 109.5
C12 C14 H16 109.5
H15 C14 H16 109.5
C12 C14 H17 109.5
H15 C14 H17 109.5
H16 C14 H17 109.5
C11 C15 C16 111.2(3)
C11 C15 C17 111.2(3)
C16 C15 C17 111.0(3)
C11 C15 H18 107.8
C16 C15 H18 107.8
C17 C15 H18 107.8
C15 C16 H19 109.5
C15 C16 H20 109.5
H19 C16 H20 109.5
C15 C16 H21 109.5
H19 C16 H21 109.5
H20 C16 H21 109.5
C15 C17 H22 109.5
C15 C17 H23 109.5
H22 C17 H23 109.5
C15 C17 H24 109.5
H22 C17 H24 109.5
H23 C17 H24 109.5
C18 P1 C24 104.99(18)
C18 P1 C30 103.44(18)
C24 P1 C30 105.29(18)
C18 P1 Pd1 114.34(13)
C24 P1 Pd1 112.42(13)
C30 P1 Pd1 115.28(13)
C19 C18 C23 118.4(4)
C19 C18 P1 118.2(3)
C23 C18 P1 123.4(3)
C20 C19 C18 121.3(4)
C20 C19 H25 119.3
C18 C19 H25 119.3
C19 C20 C21 120.0(5)
C19 C20 H26 120.0
C21 C20 H26 120.0
C20 C21 C22 120.2(4)
C20 C21 H27 119.9
C22 C21 H27 119.9
C21 C22 C23 119.8(4)
C21 C22 H28 120.1
C23 C22 H28 120.1
C22 C23 C18 120.2(4)
C22 C23 H29 119.9
C18 C23 H29 119.9
C29 C24 C25 119.3(4)
C29 C24 P1 123.3(3)
C25 C24 P1 117.3(3)
C26 C25 C24 119.8(4)
C26 C25 H30 120.1
C24 C25 H30 120.1
C27 C26 C25 120.0(4)
C27 C26 H31 120.0
C25 C26 H31 120.0
C28 C27 C26 120.6(4)
C28 C27 H32 119.7
C26 C27 H32 119.7
C27 C28 C29 119.7(4)
C27 C28 H33 120.2
C29 C28 H33 120.2
C24 C29 C28 120.6(4)
C24 C29 H34 119.7
C28 C29 H34 119.7
C35 C30 C31 118.3(4)
C35 C30 P1 120.6(3)
C31 C30 P1 121.1(3)
C32 C31 C30 120.9(4)
C32 C31 H35 119.5
C30 C31 H35 119.5
C31 C32 C33 120.4(4)
C31 C32 H36 119.8
C33 C32 H36 119.8
C32 C33 C34 119.6(4)
C32 C33 H37 120.2
C34 C33 H37 120.2
C35 C34 C33 120.0(4)
C35 C34 H38 120.0
C33 C34 H38 120.0
C34 C35 C30 120.7(4)
C34 C35 H39 119.6
C30 C35 H39 119.6

loop_
_geom_bond_atom_site_label_1
_geom_bond_atom_site_label_2
_geom_bond_distance
Pd1 C1 2.035(4)
Pd1 C2 2.048(4)
Pd1 O1 2.209(3)
Pd1 P1 2.2914(12)
C1 H1 0.9800
C1 H2 0.9800
C1 H3 0.9800
C2 N1 1.351(4)
C2 N2 1.359(4)
N1 C3 1.380(4)
N1 C5 1.454(4)
C3 C4 1.346(5)
C3 H4 0.9500
C4 N2 1.395(4)
C4 H5 0.9500
N2 C6 1.449(4)
C5 S1 1.801(4)
C5 H6 0.9900
C5 H7 0.9900
S1 O2 1.445(3)
S1 O3 1.446(3)
S1 O1 1.470(3)
C6 C11 1.398(5)
C6 C7 1.406(5)
C7 C8 1.392(5)
C7 C12 1.522(5)
C8 C9 1.393(5)
C8 H8 0.9500
C9 C10 1.385(6)
C9 H9 0.9500
C10 C11 1.402(5)
C10 H10 0.9500
C11 C15 1.526(5)
C12 C14 1.524(6)
C12 C13 1.534(6)
C12 H11 1.0000
C13 H12 0.9800
C13 H13 0.9800
C13 H14 0.9800
C14 H15 0.9800
C14 H16 0.9800
C14 H17 0.9800
C15 C16 1.528(5)
C15 C17 1.540(5)
C15 H18 1.0000
C16 H19 0.9800
C16 H20 0.9800
C16 H21 0.9800
C17 H22 0.9800
C17 H23 0.9800
C17 H24 0.9800
P1 C18 1.812(4)
P1 C24 1.820(4)
P1 C30 1.826(4)
C18 C19 1.385(6)
C18 C23 1.401(6)
C19 C20 1.372(6)
C19 H25 0.9500
C20 C21 1.379(7)
C20 H26 0.9500
C21 C22 1.379(7)
C21 H27 0.9500
C22 C23 1.392(6)
C22 H28 0.9500
C23 H29 0.9500
C24 C29 1.388(6)
C24 C25 1.399(6)
C25 C26 1.391(6)
C25 H30 0.9500
C26 C27 1.387(7)
C26 H31 0.9500
C27 C28 1.375(7)
C27 H32 0.9500
C28 C29 1.392(6)
C28 H33 0.9500
C29 H34 0.9500
C30 C35 1.392(5)
C30 C31 1.405(6)
C31 C32 1.377(6)
C31 H35 0.9500
C32 C33 1.382(7)
C32 H36 0.9500
C33 C34 1.394(6)
C33 H37 0.9500
C34 C35 1.388(6)
C34 H38 0.9500
C35 H39 0.9500

loop_
_geom_torsion_atom_site_label_1
_geom_torsion_atom_site_label_2
_geom_torsion_atom_site_label_3
_geom_torsion_atom_site_label_4
_geom_torsion
C1 Pd1 C2 N1 131.5(3)
O1 Pd1 C2 N1 -41.7(3)
C1 Pd1 C2 N2 -68.3(3)
O1 Pd1 C2 N2 118.5(3)
N2 C2 N1 C3 -1.0(4)
Pd1 C2 N1 C3 163.9(2)
N2 C2 N1 C5 -173.3(3)
Pd1 C2 N1 C5 -8.3(4)
C2 N1 C3 C4 0.9(4)
C5 N1 C3 C4 172.5(3)
N1 C3 C4 N2 -0.3(4)
N1 C2 N2 C4 0.8(4)
Pd1 C2 N2 C4 -161.8(3)
N1 C2 N2 C6 173.3(3)
Pd1 C2 N2 C6 10.6(5)
C3 C4 N2 C2 -0.3(4)
C3 C4 N2 C6 -172.5(3)
C2 N1 C5 S1 68.9(4)
C3 N1 C5 S1 -102.1(4)
N1 C5 S1 O2 65.8(3)
N1 C5 S1 O3 -173.1(2)
N1 C5 S1 O1 -53.0(3)
O2 S1 O1 Pd1 -125.69(18)
O3 S1 O1 Pd1 103.1(2)
C5 S1 O1 Pd1 -11.0(2)
C2 Pd1 O1 S1 49.68(19)
P1 Pd1 O1 S1 -133.82(17)
C2 N2 C6 C11 109.1(4)
C4 N2 C6 C11 -79.6(4)
C2 N2 C6 C7 -68.7(4)
C4 N2 C6 C7 102.6(4)
C11 C6 C7 C8 -3.6(5)
N2 C6 C7 C8 174.1(3)
C11 C6 C7 C12 171.4(3)
N2 C6 C7 C12 -11.0(5)
C6 C7 C8 C9 1.0(5)
C12 C7 C8 C9 -173.9(3)
C7 C8 C9 C10 1.6(6)
C8 C9 C10 C11 -1.9(6)
C7 C6 C11 C10 3.3(5)
N2 C6 C11 C10 -174.3(3)
C7 C6 C11 C15 -177.5(3)
N2 C6 C11 C15 4.9(5)
C9 C10 C11 C6 -0.5(5)
C9 C10 C11 C15 -179.7(3)
C8 C7 C12 C14 -35.6(5)
C6 C7 C12 C14 149.7(4)
C8 C7 C12 C13 88.8(4)
C6 C7 C12 C13 -85.9(4)
C6 C11 C15 C16 -114.4(4)
C10 C11 C15 C16 64.7(4)
C6 C11 C15 C17 121.4(4)
C10 C11 C15 C17 -59.4(4)
C1 Pd1 P1 C18 -170.86(18)
O1 Pd1 P1 C18 2.67(16)
C1 Pd1 P1 C24 -51.27(18)
O1 Pd1 P1 C24 122.25(15)
C1 Pd1 P1 C30 69.42(18)
O1 Pd1 P1 C30 -117.06(16)
C24 P1 C18 C19 -179.6(3)
C30 P1 C18 C19 70.3(3)
Pd1 P1 C18 C19 -55.9(3)
C24 P1 C18 C23 0.5(4)
C30 P1 C18 C23 -109.7(4)
Pd1 P1 C18 C23 124.1(3)
C23 C18 C19 C20 -0.7(6)
P1 C18 C19 C20 179.4(3)
C18 C19 C20 C21 -0.9(7)
C19 C20 C21 C22 1.1(7)
C20 C21 C22 C23 0.2(7)
C21 C22 C23 C18 -1.8(7)
C19 C18 C23 C22 2.0(6)
P1 C18 C23 C22 -178.0(3)
C18 P1 C24 C29 -110.9(3)
C30 P1 C24 C29 -2.1(4)
Pd1 P1 C24 C29 124.2(3)
C18 P1 C24 C25 71.8(3)
C30 P1 C24 C25 -179.4(3)
Pd1 P1 C24 C25 -53.1(3)
C29 C24 C25 C26 1.6(6)
P1 C24 C25 C26 179.0(3)
C24 C25 C26 C27 -0.6(6)
C25 C26 C27 C28 -1.2(7)
C26 C27 C28 C29 1.9(6)
C25 C24 C29 C28 -0.8(6)
P1 C24 C29 C28 -178.1(3)
C27 C28 C29 C24 -0.9(6)
C18 P1 C30 C35 -140.9(3)
C24 P1 C30 C35 109.2(3)
Pd1 P1 C30 C35 -15.3(4)
C18 P1 C30 C31 38.2(4)
C24 P1 C30 C31 -71.7(4)
Pd1 P1 C30 C31 163.8(3)
C35 C30 C31 C32 -0.4(7)
P1 C30 C31 C32 -179.6(4)
C30 C31 C32 C33 -0.9(8)
C31 C32 C33 C34 1.8(7)
C32 C33 C34 C35 -1.4(7)
C33 C34 C35 C30 0.1(6)
C31 C30 C35 C34 0.8(6)
P1 C30 C35 C34 180.0(3)
